data_7716358
loop_
_publ_author_name
'Sarkar, Abani'
'Behera, Kanhu Charan'
'Ravikanth, Mangalampalli'

_publ_section_title
;
 Synthesis and studies of covalently linked
 (BODIPY)<sub>2</sub>-3-pyrrolyl BODIPY triads.
;
_journal_issue 27
_journal_name_full 'Dalton transactions (Cambridge, England : 2003)'
_journal_page_first 11543
_journal_page_last 11555
_journal_paper_doi 10.1039/d4dt01356e
_journal_volume 53
_journal_year 2024
_chemical_formula_moiety 'C43 H28 B3 F6 N7'
_chemical_formula_sum 'C43 H28 B3 F6 N7'
_chemical_formula_weight 789.212
_space_group_crystal_system triclinic
_space_group_IT_number 2
_space_group_name_Hall '-P 1'
_space_group_name_H-M_alt 'P -1'
_symmetry_Int_Tables_number 2
_atom_sites_solution_primary iterative
_audit_creation_date 2024-04-20
_audit_creation_method
;
Olex2 1.5
(compiled 2023.03.06 svn.rbb2c1857 for OlexSys, GUI svn.r6748)
;
_audit_update_record
;
2024-04-20 deposited with the CCDC.	2024-06-12 downloaded from the CCDC.
;
_cell_angle_alpha 108.165(5)
_cell_angle_beta 98.751(6)
_cell_angle_gamma 101.583(6)
_cell_formula_units_Z 2
_cell_length_a 8.9117(14)
_cell_length_b 12.6161(17)
_cell_length_c 17.867(3)
_cell_measurement_reflns_used 8566
_cell_measurement_temperature 150.00
_cell_measurement_theta_max 25.42
_cell_measurement_theta_min 2.40
_cell_volume 1819.4(5)
_computing_cell_refinement 'SAINT V8.38A (Bruker, 2018)'
_computing_data_reduction 'SAINT V8.38A (Bruker, 2018)'
_computing_molecular_graphics 'Olex2 1.5 (Dolomanov et al., 2009)'
_computing_publication_material 'Olex2 1.5 (Dolomanov et al., 2009)'
_computing_structure_refinement 'olex2.refine 1.5 (Bourhis et al., 2015)'
_computing_structure_solution 'olex2.solve 1.5 (Bourhis et al., 2015)'
_diffrn_ambient_temperature 150.00
_diffrn_measured_fraction_theta_full 0.9977
_diffrn_measured_fraction_theta_max 0.9977
_diffrn_measurement_device_type 'Bruker APEX-II CCD'
_diffrn_measurement_method '\f and \w scans'
_diffrn_radiation_type 'Mo K\a'
_diffrn_radiation_wavelength 0.71073
_diffrn_reflns_av_R_equivalents 0.1234
_diffrn_reflns_av_unetI/netI 0.0924
_diffrn_reflns_Laue_measured_fraction_full 0.9977
_diffrn_reflns_Laue_measured_fraction_max 0.9977
_diffrn_reflns_limit_h_max 10
_diffrn_reflns_limit_h_min -10
_diffrn_reflns_limit_k_max 15
_diffrn_reflns_limit_k_min -15
_diffrn_reflns_limit_l_max 21
_diffrn_reflns_limit_l_min -21
_diffrn_reflns_number 39010
_diffrn_reflns_point_group_measured_fraction_full 0.9977
_diffrn_reflns_point_group_measured_fraction_max 0.9977
_diffrn_reflns_theta_full 24.9999
_diffrn_reflns_theta_max 25.00
_diffrn_reflns_theta_min 2.40
_diffrn_source_current 1.4
_diffrn_source_power 0.07
_diffrn_source_voltage 50.0
_diffrn_standards_number 0
_exptl_absorpt_coefficient_mu 0.107
_exptl_absorpt_correction_T_max 0.7453
_exptl_absorpt_correction_T_min 0.4855
_exptl_absorpt_correction_type none
_exptl_absorpt_process_details
;
SADABS-2016/2 (Bruker,2016/2) was used for absorption correction.
wR2(int) was 0.1630 before and 0.1042 after correction.
The Ratio of minimum to maximum transmission is 0.6514.
The \l/2 correction factor is Not present.
;
_exptl_crystal_colour green
_exptl_crystal_colour_primary green
_exptl_crystal_density_diffrn 1.441
_exptl_crystal_description block
_exptl_crystal_F_000 808.612
_exptl_crystal_size_max 0.4
_exptl_crystal_size_mid 0.3
_exptl_crystal_size_min 0.2
_refine_diff_density_max 0.6242
_refine_diff_density_min -0.4895
_refine_diff_density_rms 0.1152
_refine_ls_d_res_high 0.8409
_refine_ls_d_res_low 8.4947
_refine_ls_goodness_of_fit_ref 1.1420
_refine_ls_hydrogen_treatment constr
_refine_ls_matrix_type full
_refine_ls_number_constraints 56
_refine_ls_number_parameters 532
_refine_ls_number_reflns 6398
_refine_ls_number_restraints 0
_refine_ls_restrained_S_all 1.1420
_refine_ls_R_factor_all 0.1224
_refine_ls_R_factor_gt 0.0622
_refine_ls_shift/su_max -0.0002
_refine_ls_shift/su_mean 0.0000
_refine_ls_structure_factor_coef Fsqd
_refine_ls_weighting_details 'w=1/[\s^2^(Fo^2^)+(0.0912P)^2^+0.0602P] where P=(Fo^2^+2Fc^2^)/3'
_refine_ls_weighting_scheme calc
_refine_ls_wR_factor_gt 0.1560
_refine_ls_wR_factor_ref 0.1977
_reflns_Friedel_coverage 0.0
_reflns_limit_h_max 10
_reflns_limit_h_min -10
_reflns_limit_k_max 14
_reflns_limit_k_min -15
_reflns_limit_l_max 21
_reflns_limit_l_min 0
_reflns_number_gt 3860
_reflns_number_total 6398
_reflns_threshold_expression I>=2u(I)
_cod_data_source_file d4dt01356e2.cif
_cod_data_source_block 7
_cod_depositor_comments 'Adding full bibliography for 7716356--7716359.cif.'
_cod_database_code 7716358
_olex2_refinement_description
;
1.a Aromatic/amide H refined with riding coordinates:
 N5(H5), C15(H15), C14(H14), C23(H23), C22(H22), C18(H18), C12(H12), C30(H30),
 C34(H34), C7(H7), C11(H11), C19(H19), C20(H20), C37(H37), C27(H27), C31(H31),
 C33(H33), C8(H8), C3(H3), C26(H26), C38(H38), C39(H39), C41(H41), C43(H43),
 C9(H9), C42(H42), C1(H1), C2(H2)
;
_olex2_submission_special_instructions 'No special instructions were received'

loop_
_space_group_symop_id
_space_group_symop_operation_xyz
1 x,y,z
2 -x,-y,-z

loop_
_atom_site_label
_atom_site_type_symbol
_atom_site_fract_x
_atom_site_fract_y
_atom_site_fract_z
_atom_site_U_iso_or_equiv
_atom_site_adp_type
_atom_site_occupancy
_atom_site_refinement_flags_posn
F4 F 0.6008(2) 0.58340(17) 0.40399(12) 0.0416(6) Uani 1.000000 .
F3 F 0.6755(2) 0.53578(17) 0.51306(13) 0.0412(6) Uani 1.000000 .
F5 F -0.3882(2) -0.12863(18) 0.09000(13) 0.0500(6) Uani 1.000000 .
F6 F -0.3466(3) -0.17485(18) -0.03636(13) 0.0494(6) Uani 1.000000 .
F2 F 1.7615(3) 1.57772(18) 0.77499(19) 0.0756(9) Uani 1.000000 .
F1 F 1.7950(3) 1.5167(2) 0.88065(16) 0.0825(9) Uani 1.000000 .
N3 N 0.6875(3) 0.7355(2) 0.53322(17) 0.0282(7) Uani 1.000000 .
N5 N 0.7212(3) 0.3973(2) 0.34846(16) 0.0324(7) Uani 1.000000 .
H5 H 0.6479(3) 0.4297(2) 0.36513(16) 0.0389(9) Uiso 1.000000 R
N4 N 0.8795(3) 0.6417(2) 0.46979(17) 0.0290(7) Uani 1.000000 .
N6 N -0.1946(3) 0.0096(2) 0.06357(17) 0.0341(8) Uani 1.000000 .
N1 N 1.7217(3) 1.3755(2) 0.74679(18) 0.0353(8) Uani 1.000000 .
N2 N 1.5309(4) 1.4758(2) 0.80332(18) 0.0372(8) Uani 1.000000 .
N7 N -0.1427(3) -0.1723(2) 0.06964(17) 0.0351(8) Uani 1.000000 .
C15 C 1.2945(4) 1.1016(3) 0.5982(2) 0.0298(9) Uani 1.000000 .
H15 H 1.3555(4) 1.1322(3) 0.5668(2) 0.0357(10) Uiso 1.000000 R
C16 C 0.9619(4) 0.8412(3) 0.5645(2) 0.0285(8) Uani 1.000000 .
C17 C 0.8050(4) 0.8368(3) 0.5738(2) 0.0284(8) Uani 1.000000 .
C21 C 0.9956(4) 0.7452(3) 0.5147(2) 0.0279(8) Uani 1.000000 .
C24 C 0.9517(4) 0.5644(3) 0.4287(2) 0.0286(8) Uani 1.000000 .
C13 C 1.0867(4) 0.9517(3) 0.6059(2) 0.0290(8) Uani 1.000000 .
C14 C 1.1795(4) 0.9987(3) 0.5614(2) 0.0310(9) Uani 1.000000 .
H14 H 1.1628(4) 0.9589(3) 0.5049(2) 0.0372(10) Uiso 1.000000 R
C29 C 0.5347(4) 0.2143(3) 0.2553(2) 0.0307(9) Uani 1.000000 .
C25 C 0.8808(4) 0.4499(3) 0.3738(2) 0.0312(9) Uani 1.000000 .
C23 C 1.1159(4) 0.6180(3) 0.4483(2) 0.0317(9) Uani 1.000000 .
H23 H 1.1936(4) 0.5830(3) 0.4283(2) 0.0381(10) Uiso 1.000000 R
C35 C 0.0646(4) 0.0076(3) 0.1299(2) 0.0324(9) Uani 1.000000 .
C22 C 1.1426(4) 0.7277(3) 0.5004(2) 0.0308(9) Uani 1.000000 .
H22 H 1.2420(4) 0.7831(3) 0.5232(2) 0.0369(10) Uiso 1.000000 R
C18 C 0.7353(4) 0.9218(3) 0.6134(2) 0.0346(9) Uani 1.000000 .
H18 H 0.7881(4) 0.9998(3) 0.6461(2) 0.0415(11) Uiso 1.000000 R
C36 C -0.0355(4) 0.0655(3) 0.1001(2) 0.0326(9) Uani 1.000000 .
C6 C 1.6019(4) 1.2745(3) 0.7107(2) 0.0318(9) Uani 1.000000 .
C28 C 0.6928(4) 0.2875(3) 0.2938(2) 0.0302(8) Uani 1.000000 .
C12 C 1.1126(4) 1.0120(3) 0.6881(2) 0.0338(9) Uani 1.000000 .
H12 H 1.0503(4) 0.9820(3) 0.7193(2) 0.0406(11) Uiso 1.000000 R
C32 C 0.2264(4) 0.0748(3) 0.1756(2) 0.0325(9) Uani 1.000000 .
C30 C 0.4027(4) 0.2547(3) 0.2701(2) 0.0330(9) Uani 1.000000 .
H30 H 0.4173(4) 0.3306(3) 0.3073(2) 0.0396(11) Uiso 1.000000 R
C10 C 1.3219(4) 1.1610(3) 0.6810(2) 0.0303(9) Uani 1.000000 .
C34 C 0.5089(4) 0.1016(3) 0.2023(2) 0.0357(9) Uani 1.000000 .
H34 H 0.5966(4) 0.0716(3) 0.1926(2) 0.0428(11) Uiso 1.000000 R
C7 C 1.6669(4) 1.1878(3) 0.6675(2) 0.0348(9) Uani 1.000000 .
H7 H 1.6119(4) 1.1095(3) 0.6369(2) 0.0418(11) Uiso 1.000000 R
C11 C 1.2284(4) 1.1157(3) 0.7254(2) 0.0339(9) Uani 1.000000 .
H11 H 1.2441(4) 1.1562(3) 0.7818(2) 0.0406(11) Uiso 1.000000 R
C4 C 1.4145(4) 1.3709(3) 0.7668(2) 0.0361(9) Uani 1.000000 .
C5 C 1.4483(4) 1.2716(3) 0.7213(2) 0.0307(9) Uani 1.000000 .
C19 C 0.5747(4) 0.8709(3) 0.5961(2) 0.0364(9) Uani 1.000000 .
H19 H 0.4971(4) 0.9075(3) 0.6146(2) 0.0437(11) Uiso 1.000000 R
C20 C 0.5489(4) 0.7562(3) 0.5466(2) 0.0343(9) Uani 1.000000 .
H20 H 0.4493(4) 0.7009(3) 0.5254(2) 0.0411(11) Uiso 1.000000 R
C37 C -0.0087(4) 0.1782(3) 0.0974(2) 0.0360(9) Uani 1.000000 .
H37 H 0.0890(4) 0.2356(3) 0.1166(2) 0.0431(11) Uiso 1.000000 R
C27 C 0.8384(4) 0.2693(3) 0.2842(2) 0.0372(9) Uani 1.000000 .
H27 H 0.8557(4) 0.2005(3) 0.2500(2) 0.0446(11) Uiso 1.000000 R
C31 C 0.2521(4) 0.1863(3) 0.2315(2) 0.0352(9) Uani 1.000000 .
H31 H 0.1646(4) 0.2154(3) 0.2431(2) 0.0423(11) Uiso 1.000000 R
C33 C 0.3587(4) 0.0322(3) 0.1633(2) 0.0349(9) Uani 1.000000 .
H33 H 0.3445(4) -0.0449(3) 0.1280(2) 0.0418(11) Uiso 1.000000 R
C8 C 1.8245(4) 1.2373(3) 0.6778(2) 0.0394(10) Uani 1.000000 .
H8 H 1.8987(4) 1.2000(3) 0.6557(2) 0.0473(12) Uiso 1.000000 R
C3 C 1.2709(4) 1.3934(3) 0.7804(2) 0.0411(10) Uani 1.000000 .
H3 H 1.1711(4) 1.3384(3) 0.7626(2) 0.0494(12) Uiso 1.000000 R
C26 C 0.9547(4) 0.3690(3) 0.3333(2) 0.0351(9) Uani 1.000000 .
H26 H 1.0649(4) 0.3801(3) 0.3383(2) 0.0421(11) Uiso 1.000000 R
C38 C -0.1488(5) 0.1897(3) 0.0621(2) 0.0400(10) Uani 1.000000 .
H38 H -0.1663(5) 0.2570(3) 0.0531(2) 0.0480(12) Uiso 1.000000 R
C39 C -0.2605(5) 0.0858(3) 0.0421(2) 0.0406(10) Uani 1.000000 .
H39 H -0.3682(5) 0.0706(3) 0.0167(2) 0.0488(12) Uiso 1.000000 R
C40 C 0.0104(4) -0.1110(3) 0.1149(2) 0.0356(9) Uani 1.000000 .
C41 C 0.0845(5) -0.1914(3) 0.1334(2) 0.0406(10) Uani 1.000000 .
H41 H 0.1883(5) -0.1740(3) 0.1649(2) 0.0488(12) Uiso 1.000000 R
C43 C -0.1591(5) -0.2849(3) 0.0596(2) 0.0431(10) Uani 1.000000 .
H43 H -0.2519(5) -0.3452(3) 0.0307(2) 0.0517(12) Uiso 1.000000 R
C9 C 1.8539(4) 1.3532(3) 0.7270(2) 0.0382(10) Uani 1.000000 .
H9 H 1.9536(4) 1.4082(3) 0.7440(2) 0.0458(11) Uiso 1.000000 R
C42 C -0.0197(5) -0.3001(3) 0.0977(2) 0.0472(11) Uani 1.000000 .
H42 H -0.0006(5) -0.3711(3) 0.0987(2) 0.0567(13) Uiso 1.000000 R
C1 C 1.4626(5) 1.5567(3) 0.8376(2) 0.0474(11) Uani 1.000000 .
H1 H 1.5163(5) 1.6356(3) 0.8672(2) 0.0568(13) Uiso 1.000000 R
C2 C 1.3008(5) 1.5096(3) 0.8242(3) 0.0490(11) Uani 1.000000 .
H2 H 1.2260(5) 1.5499(3) 0.8418(3) 0.0588(13) Uiso 1.000000 R
B2 B 0.7054(5) 0.6203(3) 0.4796(3) 0.0309(10) Uani 1.000000 .
B3 B -0.2755(5) -0.1196(4) 0.0450(3) 0.0372(11) Uani 1.000000 .
B1 B 1.7083(6) 1.4910(4) 0.8025(3) 0.0469(13) Uani 1.000000 .

loop_
_atom_site_aniso_label
_atom_site_aniso_U_11
_atom_site_aniso_U_22
_atom_site_aniso_U_33
_atom_site_aniso_U_12
_atom_site_aniso_U_13
_atom_site_aniso_U_23
F4 0.0286(12) 0.0398(12) 0.0444(13) 0.0134(10) 0.0030(10) -0.0015(10)
F3 0.0308(12) 0.0363(12) 0.0633(15) 0.0128(10) 0.0208(11) 0.0195(11)
F5 0.0358(13) 0.0533(14) 0.0623(15) 0.0083(11) 0.0216(12) 0.0195(12)
F6 0.0473(15) 0.0425(13) 0.0415(14) 0.0004(11) -0.0017(11) 0.0044(11)
F2 0.0433(15) 0.0294(13) 0.156(3) 0.0098(11) 0.0378(17) 0.0276(15)
F1 0.0527(17) 0.086(2) 0.0664(18) 0.0313(15) -0.0146(14) -0.0247(15)
N3 0.0207(16) 0.0233(15) 0.0385(18) 0.0064(13) 0.0099(13) 0.0063(13)
N5 0.0245(17) 0.0291(17) 0.0381(18) 0.0080(13) 0.0099(14) 0.0027(14)
N4 0.0239(16) 0.0244(15) 0.0357(18) 0.0093(13) 0.0072(13) 0.0044(13)
N6 0.0267(18) 0.0357(18) 0.0333(18) 0.0052(14) 0.0078(14) 0.0049(14)
N1 0.0275(18) 0.0284(17) 0.0436(19) 0.0049(14) 0.0062(15) 0.0066(14)
N2 0.0339(19) 0.0235(16) 0.0458(19) 0.0068(14) 0.0087(15) 0.0017(14)
N7 0.0318(18) 0.0343(18) 0.0319(18) 0.0006(15) 0.0093(14) 0.0059(14)
C15 0.025(2) 0.029(2) 0.036(2) 0.0079(16) 0.0110(16) 0.0094(17)
C16 0.027(2) 0.0288(19) 0.030(2) 0.0082(16) 0.0093(16) 0.0089(16)
C17 0.023(2) 0.0281(19) 0.034(2) 0.0071(16) 0.0105(16) 0.0094(16)
C21 0.025(2) 0.0255(19) 0.033(2) 0.0084(16) 0.0067(16) 0.0087(16)
C24 0.025(2) 0.0263(19) 0.033(2) 0.0079(16) 0.0088(16) 0.0076(16)
C13 0.025(2) 0.0248(19) 0.037(2) 0.0106(15) 0.0105(16) 0.0078(17)
C14 0.026(2) 0.030(2) 0.032(2) 0.0071(16) 0.0082(16) 0.0043(16)
C29 0.028(2) 0.027(2) 0.034(2) 0.0061(16) 0.0087(16) 0.0055(16)
C25 0.021(2) 0.030(2) 0.038(2) 0.0049(16) 0.0075(16) 0.0078(17)
C23 0.024(2) 0.033(2) 0.039(2) 0.0106(16) 0.0114(17) 0.0102(18)
C35 0.031(2) 0.036(2) 0.026(2) 0.0088(17) 0.0126(16) 0.0023(17)
C22 0.024(2) 0.028(2) 0.036(2) 0.0035(16) 0.0077(16) 0.0074(17)
C18 0.034(2) 0.029(2) 0.044(2) 0.0123(17) 0.0142(18) 0.0122(17)
C36 0.028(2) 0.030(2) 0.032(2) 0.0035(17) 0.0100(17) 0.0015(17)
C6 0.027(2) 0.0236(19) 0.039(2) 0.0046(16) 0.0038(17) 0.0051(16)
C28 0.031(2) 0.0249(19) 0.032(2) 0.0094(16) 0.0091(17) 0.0057(16)
C12 0.032(2) 0.033(2) 0.035(2) 0.0056(17) 0.0120(17) 0.0089(17)
C32 0.031(2) 0.034(2) 0.030(2) 0.0073(17) 0.0101(17) 0.0073(17)
C30 0.030(2) 0.029(2) 0.032(2) 0.0076(17) 0.0068(17) 0.0005(16)
C10 0.026(2) 0.0265(19) 0.037(2) 0.0096(16) 0.0082(17) 0.0071(17)
C34 0.030(2) 0.037(2) 0.038(2) 0.0123(18) 0.0132(17) 0.0056(18)
C7 0.031(2) 0.031(2) 0.040(2) 0.0093(17) 0.0093(18) 0.0082(18)
C11 0.033(2) 0.031(2) 0.033(2) 0.0078(17) 0.0077(17) 0.0064(17)
C4 0.034(2) 0.025(2) 0.041(2) 0.0064(17) 0.0062(18) 0.0034(17)
C5 0.026(2) 0.029(2) 0.036(2) 0.0089(16) 0.0063(16) 0.0104(17)
C19 0.028(2) 0.033(2) 0.049(2) 0.0126(17) 0.0138(18) 0.0104(18)
C20 0.027(2) 0.032(2) 0.043(2) 0.0125(17) 0.0136(18) 0.0075(18)
C37 0.033(2) 0.035(2) 0.032(2) 0.0058(18) 0.0092(18) 0.0028(17)
C27 0.033(2) 0.035(2) 0.038(2) 0.0106(18) 0.0123(18) 0.0030(18)
C31 0.031(2) 0.034(2) 0.038(2) 0.0104(17) 0.0102(17) 0.0065(18)
C33 0.039(2) 0.031(2) 0.031(2) 0.0094(18) 0.0116(18) 0.0040(17)
C8 0.036(2) 0.034(2) 0.048(2) 0.0117(18) 0.0137(19) 0.0102(19)
C3 0.029(2) 0.033(2) 0.053(3) 0.0082(18) 0.0131(19) 0.0024(19)
C26 0.027(2) 0.034(2) 0.044(2) 0.0106(17) 0.0158(18) 0.0084(18)
C38 0.042(3) 0.030(2) 0.044(2) 0.0083(19) 0.013(2) 0.0073(18)
C39 0.035(2) 0.048(2) 0.039(2) 0.016(2) 0.0081(18) 0.013(2)
C40 0.034(2) 0.035(2) 0.032(2) 0.0058(18) 0.0095(17) 0.0050(17)
C41 0.041(2) 0.038(2) 0.042(2) 0.011(2) 0.0116(19) 0.0128(19)
C43 0.042(3) 0.036(2) 0.044(2) 0.0012(19) 0.014(2) 0.0090(19)
C9 0.027(2) 0.033(2) 0.051(2) 0.0036(17) 0.0066(18) 0.0137(19)
C42 0.055(3) 0.035(2) 0.052(3) 0.010(2) 0.016(2) 0.014(2)
C1 0.046(3) 0.032(2) 0.052(3) 0.010(2) 0.008(2) -0.0007(19)
C2 0.036(2) 0.040(2) 0.065(3) 0.017(2) 0.017(2) 0.005(2)
B2 0.022(2) 0.024(2) 0.045(3) 0.0095(18) 0.009(2) 0.007(2)
B3 0.032(3) 0.036(3) 0.039(3) 0.002(2) 0.012(2) 0.009(2)
B1 0.032(3) 0.025(2) 0.067(4) 0.004(2) 0.002(2) 0.001(2)

loop_
_atom_type_symbol
_atom_type_scat_dispersion_real
_atom_type_scat_dispersion_imag
_atom_type_scat_Cromer_Mann_a1
_atom_type_scat_Cromer_Mann_a2
_atom_type_scat_Cromer_Mann_a3
_atom_type_scat_Cromer_Mann_a4
_atom_type_scat_Cromer_Mann_b1
_atom_type_scat_Cromer_Mann_b2
_atom_type_scat_Cromer_Mann_b3
_atom_type_scat_Cromer_Mann_b4
_atom_type_scat_Cromer_Mann_c
_atom_type_scat_source
_atom_type_scat_dispersion_source
B 0.00141 0.00067 2.05450 1.33260 1.09790 0.70680 23.21850 1.02100 60.34980 0.14030 -0.19320 'International Tables Volume C Table 6.1.1.4 (pp. 500-502)' 'Henke, Gullikson and Davis, At. Data and Nucl. Data Tables, 1993, 54, 2'
C 0.00347 0.00161 2.31000 1.02000 1.58860 0.86500 20.84390 10.20750 0.56870 51.65120 0.21560 'International Tables Volume C Table 6.1.1.4 (pp. 500-502)' 'Henke, Gullikson and Davis, At. Data and Nucl. Data Tables, 1993, 54, 2'
F 0.01794 0.01033 3.53920 2.64120 1.51700 1.02430 10.28250 4.29440 0.26150 26.14760 0.27760 'International Tables Volume C Table 6.1.1.4 (pp. 500-502)' 'Henke, Gullikson and Davis, At. Data and Nucl. Data Tables, 1993, 54, 2'
H 0.00000 0.00000 0.49300 0.32291 0.14019 0.04081 10.51090 26.12570 3.14236 57.79970 0.00304 'International Tables Volume C Table 6.1.1.4 (pp. 500-502)' 'Henke, Gullikson and Davis, At. Data and Nucl. Data Tables, 1993, 54, 2'
N 0.00653 0.00323 12.21260 3.13220 2.01250 1.16630 0.00570 9.89330 28.99750 0.58260 -11.52900 'International Tables Volume C Table 6.1.1.4 (pp. 500-502)' 'Henke, Gullikson and Davis, At. Data and Nucl. Data Tables, 1993, 54, 2'

loop_
_geom_angle_atom_site_label_1
_geom_angle_atom_site_label_2
_geom_angle_atom_site_label_3
_geom_angle
_geom_angle_site_symmetry_1
_geom_angle_site_symmetry_3
_geom_angle_publ_flag
C20 N3 C17 108.1(3) . . ?
B2 N3 C17 127.2(3) . . ?
B2 N3 C20 124.7(3) . . ?
C25 N5 H5 124.69(19) . . ?
C28 N5 H5 124.69(19) . . ?
C28 N5 C25 110.6(3) . . ?
C24 N4 C21 107.8(3) . . ?
B2 N4 C21 122.9(3) . . ?
B2 N4 C24 128.6(3) . . ?
C39 N6 C36 107.4(3) . . ?
B3 N6 C36 125.9(3) . . ?
B3 N6 C39 126.5(3) . . ?
C9 N1 C6 107.9(3) . . ?
B1 N1 C6 126.3(3) . . ?
B1 N1 C9 125.7(3) . . ?
C1 N2 C4 107.9(3) . . ?
B1 N2 C4 124.6(3) . . ?
B1 N2 C1 127.5(3) . . ?
C43 N7 C40 107.7(3) . . ?
B3 N7 C40 126.3(3) . . ?
B3 N7 C43 125.6(3) . . ?
C14 C15 H15 119.8(2) . . ?
C10 C15 H15 119.8(2) . . ?
C10 C15 C14 120.4(3) . . ?
C21 C16 C17 120.1(3) . . ?
C13 C16 C17 119.2(3) . . ?
C13 C16 C21 120.6(3) . . ?
C16 C17 N3 119.5(3) . . ?
C18 C17 N3 108.0(3) . . ?
C18 C17 C16 132.3(3) . . ?
C16 C21 N4 122.6(3) . . ?
C22 C21 N4 107.6(3) . . ?
C22 C21 C16 129.7(3) . . ?
C25 C24 N4 127.8(3) . . ?
C23 C24 N4 108.5(3) . . ?
C23 C24 C25 123.7(3) . . ?
C14 C13 C16 120.1(3) . . ?
C12 C13 C16 121.7(3) . . ?
C12 C13 C14 118.2(3) . . ?
C13 C14 C15 121.2(3) . . ?
H14 C14 C15 119.4(2) . . ?
H14 C14 C13 119.4(2) . . ?
C30 C29 C28 121.1(3) . . ?
C34 C29 C28 121.1(3) . . ?
C34 C29 C30 117.8(3) . . ?
C24 C25 N5 125.7(3) . . ?
C26 C25 N5 106.3(3) . . ?
C26 C25 C24 128.1(3) . . ?
H23 C23 C24 125.9(2) . . ?
C22 C23 C24 108.3(3) . . ?
C22 C23 H23 125.9(2) . . ?
C32 C35 C36 118.1(3) . . ?
C40 C35 C36 119.9(3) . . ?
C40 C35 C32 122.0(3) . . ?
C23 C22 C21 107.8(3) . . ?
H22 C22 C21 126.12(19) . . ?
H22 C22 C23 126.1(2) . . ?
H18 C18 C17 126.3(2) . . ?
C19 C18 C17 107.4(3) . . ?
C19 C18 H18 126.3(2) . . ?
C35 C36 N6 120.7(3) . . ?
C37 C36 N6 107.1(3) . . ?
C37 C36 C35 132.2(3) . . ?
C7 C6 N1 107.6(3) . . ?
C5 C6 N1 120.7(3) . . ?
C5 C6 C7 131.6(3) . . ?
C29 C28 N5 122.1(3) . . ?
C27 C28 N5 106.8(3) . . ?
C27 C28 C29 131.1(3) . . ?
H12 C12 C13 119.6(2) . . ?
C11 C12 C13 120.8(3) . . ?
C11 C12 H12 119.6(2) . . ?
C31 C32 C35 119.7(3) . . ?
C33 C32 C35 122.4(3) . . ?
C33 C32 C31 117.9(3) . . ?
H30 C30 C29 119.4(2) . . ?
C31 C30 C29 121.2(3) . . ?
C31 C30 H30 119.4(2) . . ?
C11 C10 C15 118.7(3) . . ?
C5 C10 C15 120.5(3) . . ?
C5 C10 C11 120.8(3) . . ?
H34 C34 C29 119.2(2) . . ?
C33 C34 C29 121.5(3) . . ?
C33 C34 H34 119.2(2) . . ?
H7 C7 C6 126.2(2) . . ?
C8 C7 C6 107.6(3) . . ?
C8 C7 H7 126.2(2) . . ?
C10 C11 C12 120.7(3) . . ?
H11 C11 C12 119.7(2) . . ?
H11 C11 C10 119.7(2) . . ?
C5 C4 N2 121.4(3) . . ?
C3 C4 N2 107.2(3) . . ?
C3 C4 C5 131.2(3) . . ?
C10 C5 C6 119.1(3) . . ?
C4 C5 C6 120.1(3) . . ?
C4 C5 C10 120.7(3) . . ?
H19 C19 C18 126.5(2) . . ?
C20 C19 C18 107.0(3) . . ?
C20 C19 H19 126.5(2) . . ?
C19 C20 N3 109.6(3) . . ?
H20 C20 N3 125.22(19) . . ?
H20 C20 C19 125.2(2) . . ?
H37 C37 C36 126.2(2) . . ?
C38 C37 C36 107.6(3) . . ?
C38 C37 H37 126.2(2) . . ?
H27 C27 C28 125.8(2) . . ?
C26 C27 C28 108.4(3) . . ?
C26 C27 H27 125.8(2) . . ?
C30 C31 C32 121.0(4) . . ?
H31 C31 C32 119.5(2) . . ?
H31 C31 C30 119.5(2) . . ?
C34 C33 C32 120.5(3) . . ?
H33 C33 C32 119.8(2) . . ?
H33 C33 C34 119.8(2) . . ?
H8 C8 C7 126.7(2) . . ?
C9 C8 C7 106.5(3) . . ?
C9 C8 H8 126.7(2) . . ?
H3 C3 C4 126.2(2) . . ?
C2 C3 C4 107.7(3) . . ?
C2 C3 H3 126.2(2) . . ?
C27 C26 C25 108.0(3) . . ?
H26 C26 C25 126.0(2) . . ?
H26 C26 C27 126.0(2) . . ?
H38 C38 C37 126.2(2) . . ?
C39 C38 C37 107.7(4) . . ?
C39 C38 H38 126.2(2) . . ?
C38 C39 N6 110.2(4) . . ?
H39 C39 N6 124.9(2) . . ?
H39 C39 C38 124.9(2) . . ?
C35 C40 N7 120.3(3) . . ?
C41 C40 N7 107.2(3) . . ?
C41 C40 C35 132.4(4) . . ?
H41 C41 C40 125.9(2) . . ?
C42 C41 C40 108.2(4) . . ?
C42 C41 H41 125.9(2) . . ?
H43 C43 N7 124.8(2) . . ?
C42 C43 N7 110.4(3) . . ?
C42 C43 H43 124.8(2) . . ?
C8 C9 N1 110.4(3) . . ?
H9 C9 N1 124.8(2) . . ?
H9 C9 C8 124.8(2) . . ?
C43 C42 C41 106.5(4) . . ?
H42 C42 C41 126.8(2) . . ?
H42 C42 C43 126.8(2) . . ?
H1 C1 N2 124.7(2) . . ?
C2 C1 N2 110.5(3) . . ?
C2 C1 H1 124.7(2) . . ?
C1 C2 C3 106.6(4) . . ?
H2 C2 C3 126.7(2) . . ?
H2 C2 C1 126.7(2) . . ?
F3 B2 F4 108.7(3) . . ?
N3 B2 F4 109.4(3) . . ?
N3 B2 F3 112.1(3) . . ?
N4 B2 F4 110.2(3) . . ?
N4 B2 F3 109.4(3) . . ?
N4 B2 N3 107.0(3) . . ?
F6 B3 F5 109.1(3) . . ?
N6 B3 F5 109.9(3) . . ?
N6 B3 F6 110.9(3) . . ?
N7 B3 F5 110.9(3) . . ?
N7 B3 F6 110.5(3) . . ?
N7 B3 N6 105.5(3) . . ?
F1 B1 F2 109.5(3) . . ?
N1 B1 F2 110.8(4) . . ?
N1 B1 F1 110.0(4) . . ?
N2 B1 F2 110.8(4) . . ?
N2 B1 F1 109.2(4) . . ?
N2 B1 N1 106.5(3) . . ?

loop_
_geom_bond_atom_site_label_1
_geom_bond_atom_site_label_2
_geom_bond_distance
_geom_bond_site_symmetry_2
_geom_bond_publ_flag
F4 B2 1.401(5) . ?
F3 B2 1.377(4) . ?
F5 B3 1.387(5) . ?
F6 B3 1.383(5) . ?
F2 B1 1.365(5) . ?
F1 B1 1.393(6) . ?
N3 C17 1.382(4) . ?
N3 C20 1.353(4) . ?
N3 B2 1.525(5) . ?
N5 H5 0.8800 . ?
N5 C25 1.381(4) . ?
N5 C28 1.370(4) . ?
N4 C21 1.404(4) . ?
N4 C24 1.361(4) . ?
N4 B2 1.567(5) . ?
N6 C36 1.401(4) . ?
N6 C39 1.344(5) . ?
N6 B3 1.551(5) . ?
N1 C6 1.382(4) . ?
N1 C9 1.338(5) . ?
N1 B1 1.526(5) . ?
N2 C4 1.398(4) . ?
N2 C1 1.327(5) . ?
N2 B1 1.557(5) . ?
N7 C40 1.402(4) . ?
N7 C43 1.349(4) . ?
N7 B3 1.541(6) . ?
C15 H15 0.9500 . ?
C15 C14 1.377(4) . ?
C15 C10 1.392(5) . ?
C16 C17 1.425(5) . ?
C16 C21 1.379(5) . ?
C16 C13 1.487(4) . ?
C17 C18 1.401(5) . ?
C21 C22 1.419(5) . ?
C24 C25 1.418(4) . ?
C24 C23 1.422(4) . ?
C13 C14 1.402(5) . ?
C13 C12 1.385(5) . ?
C14 H14 0.9500 . ?
C29 C28 1.448(5) . ?
C29 C30 1.402(5) . ?
C29 C34 1.391(5) . ?
C25 C26 1.398(5) . ?
C23 H23 0.9500 . ?
C23 C22 1.355(5) . ?
C35 C36 1.405(5) . ?
C35 C32 1.478(5) . ?
C35 C40 1.402(5) . ?
C22 H22 0.9500 . ?
C18 H18 0.9500 . ?
C18 C19 1.389(5) . ?
C36 C37 1.410(5) . ?
C6 C7 1.411(5) . ?
C6 C5 1.405(5) . ?
C28 C27 1.389(5) . ?
C12 H12 0.9500 . ?
C12 C11 1.388(4) . ?
C32 C31 1.398(5) . ?
C32 C33 1.410(5) . ?
C30 H30 0.9500 . ?
C30 C31 1.380(5) . ?
C10 C11 1.394(5) . ?
C10 C5 1.493(5) . ?
C34 H34 0.9500 . ?
C34 C33 1.382(5) . ?
C7 H7 0.9500 . ?
C7 C8 1.375(5) . ?
C11 H11 0.9500 . ?
C4 C5 1.383(5) . ?
C4 C3 1.406(5) . ?
C19 H19 0.9500 . ?
C19 C20 1.392(5) . ?
C20 H20 0.9500 . ?
C37 H37 0.9500 . ?
C37 C38 1.366(5) . ?
C27 H27 0.9500 . ?
C27 C26 1.392(5) . ?
C31 H31 0.9500 . ?
C33 H33 0.9500 . ?
C8 H8 0.9500 . ?
C8 C9 1.398(5) . ?
C3 H3 0.9500 . ?
C3 C2 1.377(5) . ?
C26 H26 0.9500 . ?
C38 H38 0.9500 . ?
C38 C39 1.383(5) . ?
C39 H39 0.9500 . ?
C40 C41 1.409(5) . ?
C41 H41 0.9500 . ?
C41 C42 1.383(5) . ?
C43 H43 0.9500 . ?
C43 C42 1.401(6) . ?
C9 H9 0.9500 . ?
C42 H42 0.9500 . ?
C1 H1 0.9500 . ?
C1 C2 1.397(5) . ?
C2 H2 0.9500 . ?

loop_
_geom_torsion_atom_site_label_1
_geom_torsion_atom_site_label_2
_geom_torsion_atom_site_label_3
_geom_torsion_atom_site_label_4
_geom_torsion
_geom_torsion_site_symmetry_1
_geom_torsion_site_symmetry_2
_geom_torsion_site_symmetry_3
_geom_torsion_site_symmetry_4
_geom_torsion_publ_flag
F4 B2 N3 C17 -126.4(3) . . . . ?
F4 B2 N3 C20 51.1(4) . . . . ?
F4 B2 N4 C21 128.0(3) . . . . ?
F4 B2 N4 C24 -62.6(4) . . . . ?
F3 B2 N3 C17 112.9(3) . . . . ?
F3 B2 N3 C20 -69.6(4) . . . . ?
F3 B2 N4 C21 -112.5(3) . . . . ?
F3 B2 N4 C24 56.9(4) . . . . ?
F5 B3 N6 C36 115.8(3) . . . . ?
F5 B3 N6 C39 -69.8(4) . . . . ?
F5 B3 N7 C40 -106.6(3) . . . . ?
F5 B3 N7 C43 65.0(4) . . . . ?
F6 B3 N6 C36 -123.4(3) . . . . ?
F6 B3 N6 C39 50.9(4) . . . . ?
F6 B3 N7 C40 132.2(3) . . . . ?
F6 B3 N7 C43 -56.2(4) . . . . ?
F2 B1 N1 C6 -126.2(3) . . . . ?
F2 B1 N1 C9 56.8(5) . . . . ?
F2 B1 N2 C4 127.3(3) . . . . ?
F2 B1 N2 C1 -52.8(5) . . . . ?
F1 B1 N1 C6 112.6(4) . . . . ?
F1 B1 N1 C9 -64.4(5) . . . . ?
F1 B1 N2 C4 -112.0(3) . . . . ?
F1 B1 N2 C1 67.9(4) . . . . ?
N3 C17 C16 C21 0.6(4) . . . . ?
N3 C17 C16 C13 177.8(3) . . . . ?
N3 C17 C18 C19 -0.2(3) . . . . ?
N3 C20 C19 C18 0.1(3) . . . . ?
N3 B2 N4 C21 9.2(4) . . . . ?
N3 B2 N4 C24 178.6(3) . . . . ?
N5 C25 C24 N4 3.7(5) . . . . ?
N5 C25 C24 C23 -174.9(3) . . . . ?
N5 C25 C26 C27 0.1(3) . . . . ?
N5 C28 C29 C30 2.7(4) . . . . ?
N5 C28 C29 C34 -177.6(3) . . . . ?
N5 C28 C27 C26 -0.2(3) . . . . ?
N4 C21 C16 C17 1.9(4) . . . . ?
N4 C21 C16 C13 -175.2(3) . . . . ?
N4 C21 C22 C23 0.4(3) . . . . ?
N4 C24 C25 C26 -178.0(4) . . . . ?
N4 C24 C23 C22 -0.6(3) . . . . ?
N6 C36 C35 C32 -173.5(3) . . . . ?
N6 C36 C35 C40 7.4(4) . . . . ?
N6 C36 C37 C38 1.5(3) . . . . ?
N6 C39 C38 C37 -0.1(4) . . . . ?
N6 B3 N7 C40 12.3(4) . . . . ?
N6 B3 N7 C43 -176.1(3) . . . . ?
N1 C6 C7 C8 -0.2(3) . . . . ?
N1 C6 C5 C10 179.8(3) . . . . ?
N1 C6 C5 C4 1.3(4) . . . . ?
N1 C9 C8 C7 0.0(4) . . . . ?
N1 B1 N2 C4 6.8(5) . . . . ?
N1 B1 N2 C1 -173.3(3) . . . . ?
N2 C4 C5 C6 -0.1(4) . . . . ?
N2 C4 C5 C10 -178.5(3) . . . . ?
N2 C4 C3 C2 0.1(4) . . . . ?
N2 C1 C2 C3 1.0(4) . . . . ?
N7 C40 C35 C36 0.7(4) . . . . ?
N7 C40 C35 C32 -178.4(3) . . . . ?
N7 C40 C41 C42 1.9(3) . . . . ?
N7 C43 C42 C41 0.9(4) . . . . ?
C15 C14 C13 C16 179.2(3) . . . . ?
C15 C14 C13 C12 0.5(4) . . . . ?
C15 C10 C11 C12 1.4(4) . . . . ?
C15 C10 C5 C6 -53.1(4) . . . . ?
C15 C10 C5 C4 125.3(4) . . . . ?
C16 C17 C18 C19 174.3(5) . . . . ?
C16 C21 C22 C23 178.3(4) . . . . ?
C16 C13 C12 C11 -179.2(3) . . . . ?
C17 C18 C19 C20 0.1(3) . . . . ?
C21 C22 C23 C24 0.1(3) . . . . ?
C24 C25 C26 C27 -178.5(4) . . . . ?
C13 C12 C11 C10 -0.4(4) . . . . ?
C29 C28 C27 C26 177.7(4) . . . . ?
C29 C30 C31 C32 -0.8(4) . . . . ?
C29 C34 C33 C32 0.9(4) . . . . ?
C25 C26 C27 C28 0.1(3) . . . . ?
C35 C36 C37 C38 -179.5(4) . . . . ?
C35 C32 C31 C30 -174.6(3) . . . . ?
C35 C32 C33 C34 174.5(3) . . . . ?
C35 C40 C41 C42 -174.3(4) . . . . ?
C36 C37 C38 C39 -0.9(3) . . . . ?
C6 C7 C8 C9 0.1(3) . . . . ?
C6 C5 C10 C11 127.4(3) . . . . ?
C6 C5 C4 C3 173.5(4) . . . . ?
C12 C11 C10 C5 -179.1(3) . . . . ?
C10 C5 C4 C3 -4.9(5) . . . . ?
C4 C3 C2 C1 -0.6(4) . . . . ?
C40 C41 C42 C43 -1.8(4) . . . . ?
